data_2016017
loop_
_publ_author_name
'Alexander A. Tsirlin'
'Evgeny V. Dikarev'
'Yuri A. Velikodny'
'Roman V. Shpanchenko'
'Evgeny V. Antipov'

_publ_section_title
;
 Pb~2.63~Cd~2~V~3~O~12~, a cation-deficient garnet-type vanadate
;
_journal_coeditor_code BC3044
_journal_issue 7
_journal_name_full 'Acta Crystallographica Section C'
_journal_page_first i40
_journal_page_last i42
_journal_paper_doi 10.1107/S0108270107021233
_journal_volume 63
_journal_year 2007
_chemical_formula_iupac 'Pb2.63 Cd2 V3 O12'
_chemical_formula_moiety 'Cd2 O12 Pb2.63 V3'
_chemical_formula_sum 'Cd2 O12 Pb2.63 V3'
_chemical_formula_weight 1114.553
_chemical_name_common 'lead cadmium vanadate garnet'
_chemical_name_systematic
;
lead cadmium vanadium oxide
;
_space_group_IT_number 230
_symmetry_cell_setting cubic
_symmetry_space_group_name_Hall '-I 4bd 2c 3'
_symmetry_space_group_name_H-M 'I a -3 d'
_atom_sites_solution_primary direct
_atom_sites_solution_secondary difmap
_audit_creation_method SHELXL-97
_cell_angle_alpha 90.00
_cell_angle_beta 90.00
_cell_angle_gamma 90.00
_cell_formula_units_Z 8
_cell_length_a 13.1857(5)
_cell_length_b 13.1857(5)
_cell_length_c 13.1857(5)
_cell_measurement_reflns_used 8263
_cell_measurement_temperature 173(2)
_cell_measurement_theta_max 28.23
_cell_measurement_theta_min 3.79
_cell_volume 2292.50(15)
_computing_cell_refinement SMART
_computing_data_collection 'SMART (Bruker, 1997)'
_computing_data_reduction 'SAINT (Bruker, 1997)'
_computing_molecular_graphics 'program (reference)?'
_computing_publication_material SHELXL97
_computing_structure_refinement 'SHELXL97 (Sheldrick, 1997)'
_computing_structure_solution 'SHELXS97 (Sheldrick, 1997)'
_diffrn_ambient_temperature 173(2)
_diffrn_measured_fraction_theta_full 1.000
_diffrn_measured_fraction_theta_max 0.992
_diffrn_measurement_device_type 'Bruker SMART APEX CCD'
_diffrn_measurement_method '\f and \w'
_diffrn_radiation_monochromator graphite
_diffrn_radiation_source 'sealed tube'
_diffrn_radiation_type MoK\a
_diffrn_radiation_wavelength 0.71073
_diffrn_reflns_av_R_equivalents 0.0379
_diffrn_reflns_av_sigmaI/netI 0.0128
_diffrn_reflns_limit_h_max 17
_diffrn_reflns_limit_h_min -16
_diffrn_reflns_limit_k_max 16
_diffrn_reflns_limit_k_min -17
_diffrn_reflns_limit_l_max 17
_diffrn_reflns_limit_l_min -17
_diffrn_reflns_number 8263
_diffrn_reflns_theta_full 25.50
_diffrn_reflns_theta_max 28.23
_diffrn_reflns_theta_min 3.79
_diffrn_standards_decay_% 0
_diffrn_standards_number 0
_exptl_absorpt_coefficient_mu 44.436
_exptl_absorpt_correction_T_max 0.3491
_exptl_absorpt_correction_T_min 0.1252
_exptl_absorpt_correction_type multi-scan
_exptl_absorpt_process_details '(Bruker, 1997)'
_exptl_crystal_colour grey
_exptl_crystal_density_diffrn 6.452
_exptl_crystal_density_method 'not measured'
_exptl_crystal_description 'transparent, irregular shape'
_exptl_crystal_F_000 3810
_exptl_crystal_size_max 0.08
_exptl_crystal_size_mid 0.05
_exptl_crystal_size_min 0.03
_refine_diff_density_max 1.178
_refine_diff_density_min -0.548
_refine_ls_extinction_method none
_refine_ls_goodness_of_fit_ref 1.118
_refine_ls_hydrogen_treatment noref
_refine_ls_matrix_type full
_refine_ls_number_parameters 18
_refine_ls_number_reflns 240
_refine_ls_number_restraints 0
_refine_ls_restrained_S_all 1.118
_refine_ls_R_factor_all 0.0304
_refine_ls_R_factor_gt 0.0225
_refine_ls_shift/su_max 0.000
_refine_ls_shift/su_mean 0.000
_refine_ls_structure_factor_coef Fsqd
_refine_ls_weighting_details 'calc w=1/[\s^2^(Fo^2^)+(0.0267P)^2^+28.7753P] where P=(Fo^2^+2Fc^2^)/3'
_refine_ls_weighting_scheme calc
_refine_ls_wR_factor_gt 0.0554
_refine_ls_wR_factor_ref 0.0582
_reflns_number_gt 193
_reflns_number_total 240
_reflns_threshold_expression I>2\s(I)
_cod_data_source_file bc3044.cif
_cod_data_source_block I
_cod_database_code 2016017
_cod_database_fobs_code 2016017

loop_
_symmetry_equiv_pos_as_xyz
'x, y, z'
'-x+1/2, -y, z+1/2'
'-x, y+1/2, -z+1/2'
'x+1/2, -y+1/2, -z'
'z, x, y'
'z+1/2, -x+1/2, -y'
'-z+1/2, -x, y+1/2'
'-z, x+1/2, -y+1/2'
'y, z, x'
'-y, z+1/2, -x+1/2'
'y+1/2, -z+1/2, -x'
'-y+1/2, -z, x+1/2'
'y+3/4, x+1/4, -z+1/4'
'-y+3/4, -x+3/4, -z+3/4'
'y+1/4, -x+1/4, z+3/4'
'-y+1/4, x+3/4, z+1/4'
'x+3/4, z+1/4, -y+1/4'
'-x+1/4, z+3/4, y+1/4'
'-x+3/4, -z+3/4, -y+3/4'
'x+1/4, -z+1/4, y+3/4'
'z+3/4, y+1/4, -x+1/4'
'z+1/4, -y+1/4, x+3/4'
'-z+1/4, y+3/4, x+1/4'
'-z+3/4, -y+3/4, -x+3/4'
'x+1/2, y+1/2, z+1/2'
'-x+1, -y+1/2, z+1'
'-x+1/2, y+1, -z+1'
'x+1, -y+1, -z+1/2'
'z+1/2, x+1/2, y+1/2'
'z+1, -x+1, -y+1/2'
'-z+1, -x+1/2, y+1'
'-z+1/2, x+1, -y+1'
'y+1/2, z+1/2, x+1/2'
'-y+1/2, z+1, -x+1'
'y+1, -z+1, -x+1/2'
'-y+1, -z+1/2, x+1'
'y+5/4, x+3/4, -z+3/4'
'-y+5/4, -x+5/4, -z+5/4'
'y+3/4, -x+3/4, z+5/4'
'-y+3/4, x+5/4, z+3/4'
'x+5/4, z+3/4, -y+3/4'
'-x+3/4, z+5/4, y+3/4'
'-x+5/4, -z+5/4, -y+5/4'
'x+3/4, -z+3/4, y+5/4'
'z+5/4, y+3/4, -x+3/4'
'z+3/4, -y+3/4, x+5/4'
'-z+3/4, y+5/4, x+3/4'
'-z+5/4, -y+5/4, -x+5/4'
'-x, -y, -z'
'x-1/2, y, -z-1/2'
'x, -y-1/2, z-1/2'
'-x-1/2, y-1/2, z'
'-z, -x, -y'
'-z-1/2, x-1/2, y'
'z-1/2, x, -y-1/2'
'z, -x-1/2, y-1/2'
'-y, -z, -x'
'y, -z-1/2, x-1/2'
'-y-1/2, z-1/2, x'
'y-1/2, z, -x-1/2'
'-y-3/4, -x-1/4, z-1/4'
'y-3/4, x-3/4, z-3/4'
'-y-1/4, x-1/4, -z-3/4'
'y-1/4, -x-3/4, -z-1/4'
'-x-3/4, -z-1/4, y-1/4'
'x-1/4, -z-3/4, -y-1/4'
'x-3/4, z-3/4, y-3/4'
'-x-1/4, z-1/4, -y-3/4'
'-z-3/4, -y-1/4, x-1/4'
'-z-1/4, y-1/4, -x-3/4'
'z-1/4, -y-3/4, -x-1/4'
'z-3/4, y-3/4, x-3/4'
'-x+1/2, -y+1/2, -z+1/2'
'x, y+1/2, -z'
'x+1/2, -y, z'
'-x, y, z+1/2'
'-z+1/2, -x+1/2, -y+1/2'
'-z, x, y+1/2'
'z, x+1/2, -y'
'z+1/2, -x, y'
'-y+1/2, -z+1/2, -x+1/2'
'y+1/2, -z, x'
'-y, z, x+1/2'
'y, z+1/2, -x'
'-y-1/4, -x+1/4, z+1/4'
'y-1/4, x-1/4, z-1/4'
'-y+1/4, x+1/4, -z-1/4'
'y+1/4, -x-1/4, -z+1/4'
'-x-1/4, -z+1/4, y+1/4'
'x+1/4, -z-1/4, -y+1/4'
'x-1/4, z-1/4, y-1/4'
'-x+1/4, z+1/4, -y-1/4'
'-z-1/4, -y+1/4, x+1/4'
'-z+1/4, y+1/4, -x-1/4'
'z+1/4, -y-1/4, -x+1/4'
'z-1/4, y-1/4, x-1/4'

loop_
_atom_site_type_symbol
_atom_site_label
_atom_site_fract_x
_atom_site_fract_y
_atom_site_fract_z
_atom_site_U_iso_or_equiv
_atom_site_adp_type
_atom_site_calc_flag
_atom_site_refinement_flags
_atom_site_occupancy
Pb Pb 0.0000 0.2500 0.6250 0.0305(2) Uani d SP 0.875(5)
Cd Cd 0.0000 0.0000 0.0000 0.0191(4) Uani d S 1
V V 0.0000 0.2500 0.3750 0.0201(5) Uani d S 1
O O 0.0513(3) 0.3401(3) 0.4563(4) 0.0274(10) Uani d . 1

loop_
_atom_site_aniso_label
_atom_site_aniso_U_11
_atom_site_aniso_U_22
_atom_site_aniso_U_33
_atom_site_aniso_U_12
_atom_site_aniso_U_13
_atom_site_aniso_U_23
Pb 0.0368(3) 0.0368(3) 0.0180(3) -0.0065(2) 0.000 0.000
Cd 0.0191(4) 0.0191(4) 0.0191(4) -0.0001(2) -0.0001(2) -0.0001(2)
V 0.0166(6) 0.0166(6) 0.0270(10) 0.000 0.000 0.000
O 0.021(2) 0.019(2) 0.042(3) 0.0031(17) 0.0014(19) -0.0027(19)

loop_
_atom_type_symbol
_atom_type_description
_atom_type_scat_dispersion_real
_atom_type_scat_dispersion_imag
_atom_type_scat_source
O O 0.0106 0.0060 'International Tables Vol C Tables 4.2.6.8 and 6.1.1.4'
V V 0.3005 0.5294 'International Tables Vol C Tables 4.2.6.8 and 6.1.1.4'
Cd Cd -0.8075 1.2024 'International Tables Vol C Tables 4.2.6.8 and 6.1.1.4'
Pb Pb -3.3944 10.1111 'International Tables Vol C Tables 4.2.6.8 and 6.1.1.4'

loop_
_geom_angle_atom_site_label_1
_geom_angle_atom_site_label_2
_geom_angle_atom_site_label_3
_geom_angle_site_symmetry_1
_geom_angle_site_symmetry_3
_geom_angle
_geom_angle_publ_flag
O Pb O 26_454 13_456 164.09(18) no
O Pb O 26_454 . 63.1(2) no
O Pb O 13_456 . 119.3(2) no
O Pb O 26_454 38_445 119.3(2) no
O Pb O 13_456 38_445 63.1(2) no
O Pb O . 38_445 164.09(18) no
O Pb O 26_454 44_454 72.70(15) no
O Pb O 13_456 44_454 121.81(9) no
O Pb O . 44_454 90.51(11) no
O Pb O 38_445 44_454 76.18(18) no
O Pb O 26_454 6_456 121.81(9) no
O Pb O 13_456 6_456 72.70(15) no
O Pb O . 6_456 76.18(18) no
O Pb O 38_445 6_456 90.51(11) no
O Pb O 44_454 6_456 67.7(2) no
O Pb O 26_454 32_545 76.18(18) no
O Pb O 13_456 32_545 90.51(11) no
O Pb O . 32_545 121.81(9) no
O Pb O 38_445 32_545 72.70(15) no
O Pb O 44_454 32_545 115.9(2) no
O Pb O 6_456 32_545 160.51(17) no
O Pb O 26_454 18_545 90.51(11) no
O Pb O 13_456 18_545 76.18(18) no
O Pb O . 18_545 72.70(15) no
O Pb O 38_445 18_545 121.81(9) no
O Pb O 44_454 18_545 160.51(17) no
O Pb O 6_456 18_545 115.9(2) no
O Pb O 32_545 18_545 67.7(2) no
O Pb V 26_454 51_566 148.43(10) no
O Pb V 13_456 51_566 31.57(10) no
O Pb V . 51_566 148.43(10) no
O Pb V 38_445 51_566 31.57(10) no
O Pb V 44_454 51_566 99.74(9) no
O Pb V 6_456 51_566 80.26(9) no
O Pb V 32_545 51_566 80.26(9) no
O Pb V 18_545 51_566 99.74(9) no
O Pb V 26_454 . 31.57(10) no
O Pb V 13_456 . 148.43(10) no
O Pb V . . 31.57(10) no
O Pb V 38_445 . 148.43(10) no
O Pb V 44_454 . 80.26(9) no
O Pb V 6_456 . 99.74(9) no
O Pb V 32_545 . 99.74(9) no
O Pb V 18_545 . 80.26(9) no
V Pb V 51_566 . 180.0 no
O Cd O 11_455 3_545 91.95(16) no
O Cd O 11_455 7_554 91.95(16) no
O Cd O 3_545 7_554 91.95(16) no
O Cd O 11_455 59_655 180.0 no
O Cd O 3_545 59_655 88.05(16) no
O Cd O 7_554 59_655 88.05(16) no
O Cd O 11_455 55_556 88.05(16) no
O Cd O 3_545 55_556 88.05(16) no
O Cd O 7_554 55_556 180.0 no
O Cd O 59_655 55_556 91.95(16) no
O Cd O 11_455 51_565 88.05(16) no
O Cd O 3_545 51_565 180.00(8) no
O Cd O 7_554 51_565 88.05(16) no
O Cd O 59_655 51_565 91.95(16) no
O Cd O 55_556 51_565 91.95(16) no
O V O . 87_556 112.38(16) no
O V O . 64_566 112.38(16) no
O V O 87_556 64_566 103.8(3) no
O V O . 26_454 103.8(3) no
O V O 87_556 26_454 112.38(16) no
O V O 64_566 26_454 112.38(16) no
O V Pb . 51_565 128.11(15) no
O V Pb 87_556 51_565 51.89(15) no
O V Pb 64_566 51_565 51.89(15) no
O V Pb 26_454 51_565 128.11(15) no
O V Pb . . 51.89(15) no
O V Pb 87_556 . 128.11(15) no
O V Pb 64_566 . 128.11(15) no
O V Pb 26_454 . 51.89(15) no
Pb V Pb 51_565 . 180.0 no
V O Cd . 3 132.1(2) no
V O Pb . . 96.54(19) no
Cd O Pb 3 . 97.35(16) no
V O Pb . 35_455 128.4(2) no
Cd O Pb 3 35_455 94.32(15) no
Pb O Pb . 35_455 98.40(15) no

loop_
_geom_bond_atom_site_label_1
_geom_bond_atom_site_label_2
_geom_bond_site_symmetry_2
_geom_bond_distance
_geom_bond_publ_flag
Pb O 26_454 2.611(5) no
Pb O 13_456 2.611(5) no
Pb O . 2.611(5) yes
Pb O 38_445 2.611(5) no
Pb O 44_454 2.722(4) yes
Pb O 6_456 2.722(4) no
Pb O 32_545 2.722(4) no
Pb O 18_545 2.722(4) no
Pb V 51_566 3.29642(14) no
Pb V . 3.29643(11) no
Cd O 11_455 2.288(4) yes
Cd O 3_545 2.288(4) no
Cd O 7_554 2.288(4) no
Cd O 59_655 2.288(4) no
Cd O 55_556 2.288(4) no
Cd O 51_565 2.288(4) no
V O . 1.737(5) yes
V O 87_556 1.737(5) no
V O 64_566 1.737(5) no
V O 26_454 1.737(5) no
V Pb 51_565 3.29643(13) no
O Cd 3 2.288(4) no
O Pb 35_455 2.722(4) no
O O 26_454 2.734(9) no
O O 87_556 2.887(8) no
O O 64_566 2.887(8) no
O O 46_454 3.033(9) no
O O 18_545 3.162(9) no
O O 60_556 3.181(7) no
O O 54_665 3.181(7) no
O O 12_565 3.291(8) no
